data_7023246
loop_
_publ_author_name
'Recatal\'a, David'
'Gushchin, Artem L.'
'Llusar, Rosa'
'Galindo, F.'
'Brylev, Konstantin A.'
'Ryzhikov, Maxim R.'
'Kitamura, Noboru'

_publ_section_title
;
 Dithiolene dimetallic molybdenum(V) complexes displaying intraligand
 charge transfer (ILCT) emission.
;
_journal_issue 36
_journal_name_full 'Dalton transactions (Cambridge, England : 2003)'
_journal_page_first 12947
_journal_page_last 12955
_journal_paper_doi 10.1039/c3dt51102b
_journal_volume 42
_journal_year 2013
_chemical_formula_moiety 'C28 H16 Mo2 N4 O2 S10, 2(C8 H20 N)'
_chemical_formula_sum 'C44 H56 Mo2 N6 O2 S10'
_chemical_formula_weight 1213.43
_chemical_name_systematic
;
?
;
_space_group_crystal_system monoclinic
_space_group_IT_number 15
_space_group_name_Hall '-C 2yc'
_space_group_name_H-M_alt 'C 1 2/c 1'
_symmetry_space_group_name_Hall '-C 2yc'
_symmetry_space_group_name_H-M 'C 1 2/c 1'
_atom_sites_solution_hydrogens geom
_atom_sites_solution_primary iterative
_atom_sites_solution_secondary difmap
_audit_creation_date 2013-04-22
_audit_creation_method
;
Olex2 1.2-alpha
(compiled 2011.12.05 svn.r2101, GUI svn.r3974)
;
_cell_angle_alpha 90.00
_cell_angle_beta 114.965(9)
_cell_angle_gamma 90.00
_cell_formula_units_Z 4
_cell_length_a 29.411(2)
_cell_length_b 9.4996(4)
_cell_length_c 21.3573(15)
_cell_measurement_reflns_used 6896
_cell_measurement_temperature 220.0
_cell_measurement_theta_max 29.3451
_cell_measurement_theta_min 2.8668
_cell_volume 5409.5(7)
_computing_cell_refinement
;
CrysAlisPro, Agilent Technologies,
Version 1.171.35.11 (release 16-05-2011 CrysAlis171 .NET)
(compiled May 16 2011,17:55:39)
;
_computing_data_collection
;
CrysAlisPro, Agilent Technologies,
Version 1.171.35.11 (release 16-05-2011 CrysAlis171 .NET)
(compiled May 16 2011,17:55:39)
;
_computing_data_reduction
;
CrysAlisPro, Agilent Technologies,
Version 1.171.35.11 (release 16-05-2011 CrysAlis171 .NET)
(compiled May 16 2011,17:55:39)
;
_computing_molecular_graphics
;
O. V. Dolomanov, L. J. Bourhis, R. J. Gildea, J. A. K. Howard and H. Puschmann,
OLEX2: a complete structure solution, refinement and analysis program.
J. Appl. Cryst. (2009). 42, 339-341.
;
_computing_publication_material
;
O. V. Dolomanov, L. J. Bourhis, R. J. Gildea, J. A. K. Howard and H. Puschmann,
OLEX2: a complete structure solution, refinement and analysis program.
J. Appl. Cryst. (2009). 42, 339-341.
;
_computing_structure_refinement
;
SHELXL, G.M. Sheldrick, Acta Cryst.
(2008). A64, 112-122
;
_computing_structure_solution 'SUPERFLIP, J. Appl. Cryst. (2007) 40, 786-790'
_diffrn_ambient_temperature 220.0
_diffrn_detector_area_resol_mean 10.4051
_diffrn_measured_fraction_theta_full 0.999
_diffrn_measured_fraction_theta_max 0.918
_diffrn_measurement_details
;
1 omega -99.00 61.00 1.0000 22.0000
omega____ theta____ kappa____ phi______ frames
- -11.5596 0.0000 60.0000 160

2 omega 66.00 91.00 1.0000 22.0000
omega____ theta____ kappa____ phi______ frames
- 12.2627 77.0000 30.0000 25

3 omega 14.00 41.00 1.0000 22.0000
omega____ theta____ kappa____ phi______ frames
- 12.2627 77.0000 30.0000 27

4 omega -14.00 24.00 1.0000 22.0000
omega____ theta____ kappa____ phi______ frames
- 12.2627 37.0000 150.0000 38

5 omega -88.00 15.00 1.0000 22.0000
omega____ theta____ kappa____ phi______ frames
- -11.5596 -37.0000 -120.0000 103

6 omega -38.00 19.00 1.0000 22.0000
omega____ theta____ kappa____ phi______ frames
- -11.5596 37.0000 -120.0000 57

7 omega -74.00 -29.00 1.0000 22.0000
omega____ theta____ kappa____ phi______ frames
- -11.5596 133.0000 95.0000 45
;
_diffrn_measurement_device_type 'SuperNova, Dual, Cu at zero, Atlas'
_diffrn_measurement_method '\w scans'
_diffrn_orient_matrix_UB_11 0.0185296000
_diffrn_orient_matrix_UB_12 -0.0520297000
_diffrn_orient_matrix_UB_13 0.0162801000
_diffrn_orient_matrix_UB_21 0.0080034000
_diffrn_orient_matrix_UB_22 0.0054951000
_diffrn_orient_matrix_UB_23 -0.0269340000
_diffrn_orient_matrix_UB_31 0.0173347000
_diffrn_orient_matrix_UB_32 0.0532438000
_diffrn_orient_matrix_UB_33 0.0187443000
_diffrn_radiation_monochromator mirror
_diffrn_radiation_type 'Mo K\a'
_diffrn_radiation_wavelength 0.7107
_diffrn_reflns_av_R_equivalents 0.0795
_diffrn_reflns_av_unetI/netI 0.0792
_diffrn_reflns_limit_h_max 40
_diffrn_reflns_limit_h_min -38
_diffrn_reflns_limit_k_max 12
_diffrn_reflns_limit_k_min -12
_diffrn_reflns_limit_l_max 28
_diffrn_reflns_limit_l_min -27
_diffrn_reflns_number 31083
_diffrn_reflns_theta_full 25.00
_diffrn_reflns_theta_max 29.41
_diffrn_reflns_theta_min 2.87
_diffrn_source 'SuperNova (Mo) X-ray Source'
_exptl_absorpt_coefficient_mu 0.891
_exptl_absorpt_correction_T_max 0.994
_exptl_absorpt_correction_T_min 0.958
_exptl_absorpt_correction_type analytical
_exptl_absorpt_process_details
;
CrysAlisPro, Agilent Technologies,
Version 1.171.35.11 (release 16-05-2011 CrysAlis171 .NET)
(compiled May 16 2011,17:55:39)
Analytical numeric absorption correction using a multifaceted crystal
model based on expressions derived by R.C. Clark & J.S. Reid.
(Clark, R. C. & Reid, J. S. (1995). Acta Cryst. A51, 887-897)
;
_exptl_crystal_density_diffrn 1.490
_exptl_crystal_density_method 'not measured'
_exptl_crystal_F_000 2488
_exptl_crystal_size_max 0.4411
_exptl_crystal_size_mid 0.0638
_exptl_crystal_size_min 0.0272
_refine_diff_density_max 1.564
_refine_diff_density_min -0.596
_refine_diff_density_rms 0.103
_refine_ls_extinction_method none
_refine_ls_goodness_of_fit_ref 1.059
_refine_ls_hydrogen_treatment constr
_refine_ls_matrix_type full
_refine_ls_number_parameters 293
_refine_ls_number_reflns 6874
_refine_ls_number_restraints 0
_refine_ls_restrained_S_all 1.059
_refine_ls_R_factor_all 0.1168
_refine_ls_R_factor_gt 0.0598
_refine_ls_shift/su_max 0.033
_refine_ls_shift/su_mean 0.001
_refine_ls_structure_factor_coef Fsqd
_refine_ls_weighting_details 'calc w=1/[\s^2^(Fo^2^)+(0.0461P)^2^+14.5716P] where P=(Fo^2^+2Fc^2^)/3'
_refine_ls_weighting_scheme calc
_refine_ls_wR_factor_gt 0.1193
_refine_ls_wR_factor_ref 0.1510
_reflns_number_gt 4140
_reflns_number_total 6874
_reflns_threshold_expression >2sigma(I)
_cod_data_source_file c3dt51102b.txt
_cod_data_source_block str1234
_cod_original_cell_volume 5409.7(6)
_cod_database_code 7023246
_chemical_oxdiff_formula 'C44 H56 O2 S10 N6 Mo2'
_reflns_odcompleteness_completeness 99.78
_reflns_odcompleteness_iscentric 1
_reflns_odcompleteness_theta 26.32
_olex2_refinement_description
;
1. Fixed Uiso
At 1.2 times of:
H14 of C14, H9 of C9, {H10M,H10N} of C107, H7 of C7, {H10K,H10L} of C103,
H12 of C12, H8 of C8, {H10I,H10J} of C101, H11 of C11, H6 of C6, H13 of C13,
{H10G,H10H} of C105
At 1.5 times of:
{H10A,H10B,H10C} of C104, {H10D,H10E,H10F} of C106, {H10R,H10S,H10T} of
C102, {H10O,H10P,H10Q} of C108
2.a Secondary CH2 refined with riding coordinates:
C105(H10G,H10H), C101(H10I,H10J), C103(H10K,H10L), C107(H10M,H10N)
2.b Aromatic/amide H refined with riding coordinates:
C14(H14), C9(H9), C13(H13), C6(H6), C11(H11), C8(H8), C12(H12), C7(H7)
2.c Idealised Me refined as rotating group:
C104(H10A,H10B,H10C), C106(H10D,H10E,H10F), C108(H10O,H10P,H10Q), C102(H10R,
H10S,H10T)
;

loop_
_space_group_symop_id
_space_group_symop_operation_xyz
1 'x, y, z'
2 '-x, y, -z+1/2'
3 'x+1/2, y+1/2, z'
4 '-x+1/2, y+1/2, -z+1/2'
5 '-x, -y, -z'
6 'x, -y, z-1/2'
7 '-x+1/2, -y+1/2, -z'
8 'x+1/2, -y+1/2, z-1/2'

loop_
_atom_site_label
_atom_site_type_symbol
_atom_site_fract_x
_atom_site_fract_y
_atom_site_fract_z
_atom_site_U_iso_or_equiv
_atom_site_adp_type
_atom_site_occupancy
_atom_site_symmetry_multiplicity
_atom_site_calc_flag
_atom_site_refinement_flags
Mo1 Mo 0.470912(15) 0.98845(4) 0.67730(2) 0.04146(15) Uani 1 1 d .
S5 S 0.42648(5) 0.79855(14) 0.43971(7) 0.0508(3) Uani 1 1 d .
S4 S 0.33143(5) 0.82552(13) 0.45479(7) 0.0498(3) Uani 1 1 d .
S1 S 0.55590(5) 0.93668(14) 0.73729(7) 0.0481(3) Uani 1 1 d .
S2 S 0.38623(5) 0.90416(14) 0.60637(7) 0.0510(3) Uani 1 1 d .
S3 S 0.48951(5) 0.88275(15) 0.58753(7) 0.0536(3) Uani 1 1 d .
N2 N 0.37943(17) 0.4871(4) 0.3233(2) 0.0551(11) Uani 1 1 d .
C10 C 0.37301(18) 0.6262(5) 0.3141(2) 0.0441(11) Uani 1 1 d .
N100 N 0.36371(18) 0.3659(5) 0.5024(2) 0.0610(12) Uani 1 1 d .
C4 C 0.33962(18) 0.6904(5) 0.3441(3) 0.0447(11) Uani 1 1 d .
N1 N 0.25773(17) 0.7194(5) 0.3392(2) 0.0586(12) Uani 1 1 d .
C5 C 0.28612(19) 0.6589(5) 0.3106(3) 0.0472(12) Uani 1 1 d .
C3 C 0.36134(18) 0.7625(5) 0.4035(3) 0.0450(11) Uani 1 1 d .
C2 C 0.43038(19) 0.8558(5) 0.5200(3) 0.0467(12) Uani 1 1 d .
C14 C 0.4096(2) 0.4254(6) 0.2995(3) 0.0662(16) Uani 1 1 d .
H14 H 0.4143 0.3286 0.3054 0.079 Uiso 1 1 calc R
C1 C 0.38784(19) 0.8656(5) 0.5268(3) 0.0470(12) Uani 1 1 d .
C104 C 0.2725(3) 0.3118(8) 0.4173(4) 0.099(2) Uani 1 1 d .
H10A H 0.2471 0.3407 0.3735 0.148 Uiso 1 1 calc R
H10B H 0.2597 0.3181 0.4518 0.148 Uiso 1 1 calc R
H10C H 0.2821 0.2163 0.4142 0.148 Uiso 1 1 calc R
C9 C 0.2091(2) 0.6891(7) 0.3121(3) 0.0730(17) Uani 1 1 d .
H9 H 0.1898 0.7280 0.3327 0.088 Uiso 1 1 calc R
C106 C 0.3305(4) 0.4900(8) 0.5805(4) 0.110(3) Uani 1 1 d .
H10D H 0.2992 0.5122 0.5423 0.165 Uiso 1 1 calc R
H10E H 0.3536 0.5662 0.5879 0.165 Uiso 1 1 calc R
H10F H 0.3250 0.4762 0.6213 0.165 Uiso 1 1 calc R
C105 C 0.3519(3) 0.3568(7) 0.5647(3) 0.0771(18) Uani 1 1 d .
H10G H 0.3824 0.3327 0.6047 0.093 Uiso 1 1 calc R
H10H H 0.3282 0.2809 0.5574 0.093 Uiso 1 1 calc R
C13 C 0.4343(2) 0.4954(7) 0.2667(3) 0.0670(16) Uani 1 1 d .
H13 H 0.4548 0.4475 0.2506 0.080 Uiso 1 1 calc R
C6 C 0.2647(2) 0.5705(6) 0.2532(3) 0.0593(14) Uani 1 1 d .
H6 H 0.2844 0.5296 0.2337 0.071 Uiso 1 1 calc R
C11 C 0.3962(2) 0.7038(6) 0.2818(3) 0.0572(14) Uani 1 1 d .
H11 H 0.3906 0.8002 0.2756 0.069 Uiso 1 1 calc R
C101 C 0.3822(2) 0.2209(6) 0.4938(3) 0.0712(17) Uani 1 1 d .
H10I H 0.4106 0.1962 0.5364 0.085 Uiso 1 1 calc R
H10J H 0.3558 0.1532 0.4868 0.085 Uiso 1 1 calc R
C8 C 0.1854(2) 0.6039(7) 0.2553(4) 0.0796(19) Uani 1 1 d .
H8 H 0.1511 0.5871 0.2375 0.095 Uiso 1 1 calc R
C12 C 0.4278(2) 0.6373(7) 0.2588(3) 0.0706(18) Uani 1 1 d .
H12 H 0.4445 0.6887 0.2379 0.085 Uiso 1 1 calc R
C103 C 0.3180(2) 0.4069(6) 0.4372(3) 0.0662(16) Uani 1 1 d .
H10K H 0.3082 0.5017 0.4431 0.079 Uiso 1 1 calc R
H10L H 0.3276 0.4091 0.3990 0.079 Uiso 1 1 calc R
C7 C 0.2142(2) 0.5450(6) 0.2263(4) 0.0728(18) Uani 1 1 d .
H7 H 0.1994 0.4870 0.1878 0.087 Uiso 1 1 calc R
C107 C 0.4029(2) 0.4767(6) 0.5116(3) 0.0689(17) Uani 1 1 d .
H10M H 0.4082 0.4801 0.4698 0.083 Uiso 1 1 calc R
H10N H 0.3896 0.5674 0.5166 0.083 Uiso 1 1 calc R
C108 C 0.4530(3) 0.4559(8) 0.5721(4) 0.113(3) Uani 1 1 d .
H10O H 0.4672 0.3679 0.5672 0.170 Uiso 1 1 calc R
H10P H 0.4485 0.4550 0.6141 0.170 Uiso 1 1 calc R
H10Q H 0.4751 0.5314 0.5736 0.170 Uiso 1 1 calc R
C102 C 0.3977(3) 0.2063(7) 0.4353(4) 0.097(2) Uani 1 1 d .
H10R H 0.3711 0.2392 0.3933 0.145 Uiso 1 1 calc R
H10S H 0.4045 0.1092 0.4302 0.145 Uiso 1 1 calc R
H10T H 0.4273 0.2613 0.4451 0.145 Uiso 1 1 calc R
O1 O 0.46548(13) 1.1627(3) 0.66060(17) 0.0528(9) Uani 1 1 d .

loop_
_atom_site_aniso_label
_atom_site_aniso_U_11
_atom_site_aniso_U_22
_atom_site_aniso_U_33
_atom_site_aniso_U_23
_atom_site_aniso_U_13
_atom_site_aniso_U_12
Mo1 0.0431(3) 0.0362(2) 0.0437(3) -0.00208(18) 0.01702(19) -0.00151(18)
S5 0.0465(7) 0.0540(8) 0.0520(8) -0.0116(6) 0.0207(6) -0.0075(6)
S4 0.0441(7) 0.0486(7) 0.0546(8) -0.0049(6) 0.0188(6) -0.0011(6)
S1 0.0418(7) 0.0544(7) 0.0478(7) -0.0076(6) 0.0187(6) -0.0001(6)
S2 0.0450(7) 0.0575(8) 0.0514(8) -0.0053(6) 0.0211(6) -0.0058(6)
S3 0.0427(7) 0.0638(8) 0.0528(8) -0.0160(7) 0.0187(6) -0.0041(6)
N2 0.057(3) 0.047(3) 0.070(3) 0.007(2) 0.034(2) 0.005(2)
C10 0.044(3) 0.044(3) 0.039(3) -0.001(2) 0.012(2) -0.008(2)
N100 0.069(3) 0.055(3) 0.054(3) 0.008(2) 0.021(2) -0.006(2)
C4 0.046(3) 0.035(2) 0.050(3) 0.002(2) 0.017(2) -0.003(2)
N1 0.048(3) 0.062(3) 0.064(3) -0.007(2) 0.021(2) -0.002(2)
C5 0.044(3) 0.040(3) 0.050(3) 0.004(2) 0.013(2) 0.000(2)
C3 0.047(3) 0.035(2) 0.052(3) 0.004(2) 0.021(2) 0.000(2)
C2 0.048(3) 0.044(3) 0.048(3) -0.008(2) 0.020(2) -0.007(2)
C14 0.072(4) 0.062(4) 0.076(4) 0.001(3) 0.042(4) 0.007(3)
C1 0.048(3) 0.038(3) 0.055(3) -0.005(2) 0.023(3) -0.003(2)
C104 0.074(5) 0.113(6) 0.094(6) 0.013(5) 0.022(4) -0.015(4)
C9 0.050(4) 0.081(4) 0.088(5) -0.009(4) 0.029(3) 0.002(3)
C106 0.152(9) 0.102(6) 0.095(6) -0.007(5) 0.071(6) 0.011(5)
C105 0.100(5) 0.071(4) 0.065(4) 0.004(3) 0.039(4) -0.012(4)
C13 0.058(4) 0.092(5) 0.058(4) -0.009(3) 0.031(3) 0.001(3)
C6 0.049(3) 0.054(3) 0.068(4) -0.014(3) 0.018(3) -0.006(3)
C11 0.071(4) 0.052(3) 0.052(3) -0.002(3) 0.030(3) -0.018(3)
C101 0.075(4) 0.053(3) 0.076(4) 0.015(3) 0.023(4) 0.003(3)
C8 0.048(4) 0.087(5) 0.098(5) -0.018(4) 0.025(4) -0.013(3)
C12 0.076(4) 0.093(5) 0.055(4) -0.008(3) 0.039(3) -0.034(4)
C103 0.063(4) 0.065(4) 0.064(4) 0.014(3) 0.022(3) 0.003(3)
C7 0.052(4) 0.064(4) 0.087(5) -0.022(3) 0.014(3) -0.014(3)
C107 0.068(4) 0.050(3) 0.073(4) 0.019(3) 0.014(3) -0.009(3)
C108 0.083(5) 0.089(5) 0.117(7) 0.037(5) -0.008(5) -0.023(4)
C102 0.122(7) 0.071(4) 0.125(7) 0.023(4) 0.079(6) 0.026(4)
O1 0.067(2) 0.0382(18) 0.051(2) 0.0028(15) 0.0228(19) 0.0006(16)

loop_
_atom_type_symbol
_atom_type_description
_atom_type_scat_dispersion_real
_atom_type_scat_dispersion_imag
_atom_type_scat_source
C C 0.0033 0.0016 'International Tables Vol C Tables 4.2.6.8 and 6.1.1.4'
H H 0.0000 0.0000 'International Tables Vol C Tables 4.2.6.8 and 6.1.1.4'
Mo Mo -1.6832 0.6857 'International Tables Vol C Tables 4.2.6.8 and 6.1.1.4'
N N 0.0061 0.0033 'International Tables Vol C Tables 4.2.6.8 and 6.1.1.4'
O O 0.0106 0.0060 'International Tables Vol C Tables 4.2.6.8 and 6.1.1.4'
S S 0.1246 0.1234 'International Tables Vol C Tables 4.2.6.8 and 6.1.1.4'

loop_
_exptl_crystal_face_index_h
_exptl_crystal_face_index_k
_exptl_crystal_face_index_l
_exptl_crystal_face_perp_dist
_exptl_oxdiff_crystal_face_indexfrac_h
_exptl_oxdiff_crystal_face_indexfrac_k
_exptl_oxdiff_crystal_face_indexfrac_l
_exptl_oxdiff_crystal_face_x
_exptl_oxdiff_crystal_face_y
_exptl_oxdiff_crystal_face_z
-30 0 -10 0.0232 -30.0002 0.0000 -10.0000 -0.7187 0.0292 -0.7075
30 0 10 0.0406 30.0002 -0.0000 10.0000 0.7187 -0.0292 0.7075
8 -13 1 0.2028 8.0000 -13.0000 1.0000 0.8409 -0.0343 -0.5347
-6 13 0 0.2170 -6.0000 13.0000 0.0000 -0.7876 0.0234 0.5882
31 0 -28 0.0262 30.9999 0.0000 -28.0000 0.1186 1.0023 0.0125
-31 0 28 0.0010 -30.9999 -0.0000 28.0000 -0.1186 -1.0023 -0.0125

loop_
_geom_angle_atom_site_label_1
_geom_angle_atom_site_label_2
_geom_angle_atom_site_label_3
_geom_angle
_geom_angle_site_symmetry_1
_geom_angle_site_symmetry_3
S1 Mo1 Mo1 52.27(3) . 2_656
S1 Mo1 Mo1 52.42(3) 2_656 2_656
S1 Mo1 S1 99.46(5) 2_656 .
S1 Mo1 S2 148.12(5) . .
S1 Mo1 S2 79.77(5) 2_656 .
S1 Mo1 S3 142.93(5) 2_656 .
S1 Mo1 S3 78.43(5) . .
S2 Mo1 Mo1 131.61(4) . 2_656
S3 Mo1 Mo1 129.16(4) . 2_656
S3 Mo1 S2 83.39(5) . .
O1 Mo1 Mo1 100.99(12) . 2_656
O1 Mo1 S1 107.90(13) . .
O1 Mo1 S1 109.89(12) . 2_656
O1 Mo1 S2 102.12(13) . .
O1 Mo1 S3 105.80(12) . .
C2 S5 C3 95.7(2) . .
C1 S4 C3 94.7(2) . .
Mo1 S1 Mo1 75.31(4) 2_656 .
C1 S2 Mo1 103.39(17) . .
C2 S3 Mo1 103.60(17) . .
C14 N2 C10 117.1(5) . .
N2 C10 C4 114.5(4) . .
N2 C10 C11 122.4(5) . .
C11 C10 C4 123.1(5) . .
C105 N100 C101 106.4(4) . .
C105 N100 C103 112.1(5) . .
C101 N100 C103 110.1(4) . .
C107 N100 C105 111.8(5) . .
C107 N100 C101 110.8(5) . .
C107 N100 C103 105.8(4) . .
C5 C4 C10 118.0(4) . .
C3 C4 C10 118.2(4) . .
C3 C4 C5 123.6(5) . .
C9 N1 C5 117.9(5) . .
N1 C5 C4 115.8(4) . .
N1 C5 C6 121.0(5) . .
C6 C5 C4 123.2(5) . .
S5 C3 S4 113.1(3) . .
C4 C3 S5 120.4(4) . .
C4 C3 S4 126.4(4) . .
S3 C2 S5 118.9(3) . .
C1 C2 S5 117.0(4) . .
C1 C2 S3 123.9(4) . .
N2 C14 C13 124.2(6) . .
S2 C1 S4 119.2(3) . .
C2 C1 S4 118.4(4) . .
C2 C1 S2 122.2(4) . .
N1 C9 C8 124.1(6) . .
N100 C105 C106 114.9(5) . .
C12 C13 C14 117.7(6) . .
C7 C6 C5 118.8(5) . .
C10 C11 C12 119.2(5) . .
C102 C101 N100 115.7(5) . .
C7 C8 C9 117.5(6) . .
C13 C12 C11 119.4(5) . .
C104 C103 N100 115.9(5) . .
C8 C7 C6 120.5(6) . .
C108 C107 N100 115.8(5) . .

loop_
_geom_bond_atom_site_label_1
_geom_bond_atom_site_label_2
_geom_bond_distance
_geom_bond_site_symmetry_2
Mo1 Mo1 2.8435(9) 2_656
Mo1 S1 2.3249(13) 2_656
Mo1 S1 2.3297(14) .
Mo1 S2 2.4401(14) .
Mo1 S3 2.4225(14) .
Mo1 O1 1.687(3) .
S5 C3 1.771(5) .
S5 C2 1.756(5) .
S4 C3 1.773(5) .
S4 C1 1.763(5) .
S1 Mo1 2.3249(13) 2_656
S2 C1 1.759(5) .
S3 C2 1.747(5) .
N2 C10 1.337(6) .
N2 C14 1.331(7) .
C10 C4 1.509(7) .
C10 C11 1.371(6) .
N100 C105 1.512(7) .
N100 C101 1.521(7) .
N100 C103 1.523(7) .
N100 C107 1.510(7) .
C4 C5 1.458(7) .
C4 C3 1.343(7) .
N1 C5 1.354(6) .
N1 C9 1.329(7) .
C5 C6 1.397(7) .
C2 C1 1.321(7) .
C14 C13 1.374(8) .
C104 C103 1.518(8) .
C9 C8 1.377(8) .
C106 C105 1.514(9) .
C13 C12 1.362(8) .
C6 C7 1.369(8) .
C11 C12 1.376(8) .
C101 C102 1.506(8) .
C8 C7 1.363(8) .
C107 C108 1.508(9) .
